data_2200749
loop_
_publ_author_name
'Song, Qi '
'Fronczek, Frank R. '
'Fischer, Nikolaus H. '

_publ_section_title
;
 Denudatin <i>A</i>, a neolignan from <i>Magnolia soulangiana</i>
;
_journal_issue 11
_journal_name_full 'Acta Crystallographica Section E'
_journal_page_first o1105
_journal_page_last o1106
_journal_paper_doi 10.1107/S1600536801017779
_journal_volume 57
_journal_year 2001
_chemical_formula_iupac 'C20 H20 O5'
_chemical_formula_moiety 'C20 H20 O5'
_chemical_formula_sum 'C20 H20 O5'
_chemical_formula_weight 340.36
_chemical_name_common 'Denudatin A'
_chemical_name_systematic
;
(2S,3R,3aR)-2-(1,3-benzodioxol-5-yl)-3,3a-dihydro-3a-methoxy-3-
methyl-5-(2-propenyl)-6(2H)-benzofuranone
;
_space_group_IT_number 5
_symmetry_cell_setting monoclinic
_symmetry_space_group_name_Hall 'C 2y'
_symmetry_space_group_name_H-M 'C 1 2 1'
_audit_creation_method SHELXL-97
_cell_angle_alpha 90
_cell_angle_beta 120.114(10)
_cell_angle_gamma 90
_cell_formula_units_Z 4
_cell_length_a 17.8678(17)
_cell_length_b 6.7905(18)
_cell_length_c 16.382(2)
_cell_measurement_reflns_used 25
_cell_measurement_temperature 100
_cell_measurement_theta_max 23.4
_cell_measurement_theta_min 10.2
_cell_volume 1719.4(6)
_computing_cell_refinement 'CAD-4 EXPRESS'
_computing_data_collection 'CAD-4 EXPRESS (Enraf-Nonius, 1994)'
_computing_data_reduction 'MAXUS (Mackay et al., 1999)'
_computing_molecular_graphics 'ORTEP3 for Windows (Farrugia, 1997)'
_computing_publication_material SHELXL97
_computing_structure_refinement 'SHELXL97 (Sheldrick, 1997)'
_computing_structure_solution 'SIR97 (Altomare et al., 1999)'
_diffrn_ambient_temperature 100
_diffrn_measured_fraction_theta_full .971
_diffrn_measured_fraction_theta_max .971
_diffrn_measurement_device 'Enraf-Nonius CAD-4'
_diffrn_measurement_method \q/2\q
_diffrn_radiation_monochromator graphite
_diffrn_radiation_source 'fine-focus sealed tube'
_diffrn_radiation_type MoK\a
_diffrn_radiation_wavelength .71073
_diffrn_reflns_av_R_equivalents .056
_diffrn_reflns_av_sigmaI/netI .0629
_diffrn_reflns_limit_h_max 21
_diffrn_reflns_limit_h_min -24
_diffrn_reflns_limit_k_max 9
_diffrn_reflns_limit_k_min 0
_diffrn_reflns_limit_l_max 21
_diffrn_reflns_limit_l_min -19
_diffrn_reflns_number 3590
_diffrn_reflns_theta_full 30.0
_diffrn_reflns_theta_max 30.0
_diffrn_reflns_theta_min 1.4
_diffrn_standards_decay_% <1
_diffrn_standards_interval_time 120
_diffrn_standards_number 3
_exptl_absorpt_coefficient_mu .094
_exptl_absorpt_correction_type none
_exptl_crystal_colour colorless
_exptl_crystal_density_diffrn 1.315
_exptl_crystal_density_method 'not measured'
_exptl_crystal_description needle
_exptl_crystal_F_000 720
_exptl_crystal_size_max .45
_exptl_crystal_size_mid .20
_exptl_crystal_size_min .15
_refine_diff_density_max .42
_refine_diff_density_min -.23
_refine_ls_extinction_method none
_refine_ls_goodness_of_fit_ref 1.041
_refine_ls_hydrogen_treatment constr
_refine_ls_matrix_type full
_refine_ls_number_parameters 228
_refine_ls_number_reflns 2619
_refine_ls_number_restraints 1
_refine_ls_restrained_S_all 1.041
_refine_ls_R_factor_all .108
_refine_ls_R_factor_gt .061
_refine_ls_shift/su_max <0.001
_refine_ls_shift/su_mean .000
_refine_ls_structure_factor_coef Fsqd
_refine_ls_weighting_details 'calc w = 1/[\s^2^(Fo^2^)+(0.0922P)^2^+0.03P] where P = (Fo^2^+2Fc^2^)/3'
_refine_ls_weighting_scheme calc
_refine_ls_wR_factor_ref .166
_reflns_number_gt 1813
_reflns_number_total 2619
_reflns_threshold_expression I>2\s(I)
_cod_data_source_file om6065.cif
_cod_data_source_block I
_cod_depositor_comments
;
The following automatic conversions were performed:
'_symmetry_cell_setting' value 'Monoclinic' changed to 'monoclinic'
according to '/home/saulius/struct/CIF-dictionaries/cif_core.dic'
dictionary named 'cif_core.dic' version 2.4.1 from 2010-06-29.

Automatic conversion script
Id: cif_fix_enum 1527 2010-12-29 10:47:43Z saulius 

The following automatic conversions were performed:

'_symmetry_cell_setting' value 'Monoclinic' changed to 'monoclinic'
according to /home/saulius/struct/CIF-dictionaries/cif_core.dic
dictionary named 'cif_core.dic' version 2.4.1 from 2010-06-29.

Automatic conversion script
Id: cif_fix_values 1715 2011-07-08 13:25:40Z adriana 
;
_cod_original_cell_volume 1719.4(5)
_cod_original_sg_symbol_H-M 'C 2'
_cod_database_code 2200749
_cod_database_fobs_code 2200749

loop_
_symmetry_equiv_pos_as_xyz
'x, y, z'
'-x, y, -z'
'x+1/2, y+1/2, z'
'-x+1/2, y+1/2, -z'

loop_
_atom_site_label
_atom_site_fract_x
_atom_site_fract_y
_atom_site_fract_z
_atom_site_U_iso_or_equiv
_atom_site_adp_type
_atom_site_calc_flag
_atom_site_refinement_flags
_atom_site_occupancy
_atom_site_disorder_assembly
_atom_site_disorder_group
_atom_site_type_symbol
O1 .67641(18) .0531(5) .6518(2) .0387(7) Uani d . 1 . . O
O2 .80453(17) .2200(4) .74401(18) .0337(6) Uani d . 1 . . O
O3 .28018(19) .1076(5) .0946(2) .0406(7) Uani d . 1 . . O
O4 .55930(16) .3352(4) .31577(17) .0310(6) Uani d . 1 . . O
C1 .6435(2) .4419(6) .4791(3) .0249(7) Uani d . 1 . . C
C2 .6220(2) .2735(5) .5134(3) .0271(8) Uani d . 1 . . C
H2 .5693 .2046 .4761 .032 Uiso calc R 1 . . H
C3 .6807(2) .2143(6) .6026(3) .0279(8) Uani d . 1 . . C
C4 .7574(2) .3153(6) .6584(2) .0277(8) Uani d . 1 . . C
C5 .7785(2) .4829(6) .6281(3) .0313(8) Uani d . 1 . . C
H5 .8302 .5539 .6673 .038 Uiso calc R 1 . . H
C6 .7196(2) .5441(6) .5359(3) .0302(8) Uani d . 1 . . C
H6 .7322 .6585 .5116 .036 Uiso calc R 1 . . H
C7 .5849(2) .5086(5) .3790(2) .0256(8) Uani d . 1 . . C
H7 .6172 .6030 .3610 .031 Uiso calc R 1 . . H
C8 .4983(2) .6023(5) .3569(3) .0268(8) Uani d . 1 . . C
H8 .4732 .5266 .3899 .032 Uiso calc R 1 . . H
C9 .5092(2) .8178(6) .3876(3) .0317(9) Uani d . 1 . . C
H9A .5476 .8262 .4561 .048 Uiso calc R 1 . . H
H9B .4526 .8736 .3706 .048 Uiso calc R 1 . . H
H9C .5344 .8919 .3559 .048 Uiso calc R 1 . . H
C10 .7626(3) .0321(6) .7303(3) .0359(9) Uani d . 1 . . C
H10A .7943 -.0705 .7169 .043 Uiso calc R 1 . . H
H10B .7609 -.0063 .7877 .043 Uiso calc R 1 . . H
C1' .2958(2) .4395(6) .1448(3) .0285(8) Uani d . 1 . . C
C2' .3308(3) .2401(6) .1414(3) .0306(8) Uani d . 1 . . C
C3' .4236(3) .2069(6) .1969(3) .0318(8) Uani d . 1 . . C
H3' .4475 .0830 .1953 .038 Uiso calc R 1 . . H
C4' .4741(2) .3518(6) .2497(3) .0273(8) Uani d . 1 . . C
O5 .47960(16) .6938(4) .20825(18) .0320(6) Uani d . 1 . . O
C5' .4452(2) .5614(5) .2505(3) .0261(8) Uani d . 1 . . C
C6' .3485(2) .5819(6) .1995(2) .0279(8) Uani d . 1 . . C
H6' .3240 .7006 .2063 .033 Uiso calc R 1 . . H
C7' .1989(2) .4613(6) .0821(3) .0335(9) Uani d . 1 . . C
H7'1 .1830 .4228 .0171 .040 Uiso calc R 1 . . H
H7'2 .1700 .3684 .1041 .040 Uiso calc R 1 . . H
C8' .1649(2) .6641(7) .0795(3) .0421(11) Uani d . 1 . . C
H8' .1893 .7707 .0632 .050 Uiso calc R 1 . . H
C9' .1032(3) .7030(11) .0983(4) .073(2) Uani d . 1 . . C
H9'1 .0775 .5994 .1148 .088 Uiso calc R 1 . . H
H9'2 .0842 .8348 .0955 .088 Uiso calc R 1 . . H
C10' .4577(3) .6498(7) .1140(3) .0400(10) Uani d . 1 . . C
H10C .4817 .5210 .1122 .060 Uiso calc R 1 . . H
H10D .4819 .7511 .0911 .060 Uiso calc R 1 . . H
H10E .3947 .6469 .0736 .060 Uiso calc R 1 . . H

loop_
_atom_site_aniso_label
_atom_site_aniso_U_11
_atom_site_aniso_U_22
_atom_site_aniso_U_33
_atom_site_aniso_U_12
_atom_site_aniso_U_13
_atom_site_aniso_U_23
O1 .0362(14) .0289(15) .0473(16) -.0063(12) .0182(12) .0093(13)
O2 .0352(13) .0239(14) .0369(14) .0001(12) .0142(11) .0026(12)
O3 .0524(17) .0230(15) .0442(16) -.0073(13) .0226(14) -.0067(13)
O4 .0297(12) .0192(13) .0378(13) .0088(11) .0122(10) -.0019(12)
C1 .0233(15) .0163(16) .0358(18) .0035(13) .0154(14) .0007(15)
C2 .0251(16) .0171(17) .0389(19) -.0036(14) .0160(14) -.0009(14)
C3 .0333(18) .0134(15) .0418(19) .0001(15) .0225(15) .0009(15)
C4 .0278(17) .0249(19) .0315(17) .0006(16) .0156(14) -.0039(16)
C5 .0278(17) .0200(18) .041(2) -.0059(14) .0136(15) -.0061(16)
C6 .0291(17) .0177(17) .043(2) -.0010(14) .0172(15) .0021(16)
C7 .0248(15) .0156(16) .0337(18) .0022(13) .0126(14) .0006(14)
C8 .0248(16) .0148(17) .0376(19) .0018(14) .0132(14) -.0014(15)
C9 .0282(17) .0156(17) .041(2) .0023(15) .0100(15) -.0052(16)
C10 .039(2) .025(2) .045(2) .0046(17) .0211(17) .0072(17)
C1' .0285(17) .0226(18) .0314(18) -.0022(15) .0128(14) -.0019(16)
C2' .042(2) .0199(18) .0294(18) -.0024(16) .0172(15) -.0027(15)
C3' .042(2) .0174(17) .0347(19) .0046(16) .0180(16) -.0016(15)
C4' .0331(18) .0164(17) .0353(18) .0059(14) .0193(15) .0035(15)
O5 .0311(13) .0211(14) .0399(14) -.0010(11) .0149(11) .0040(12)
C5' .0260(15) .0143(16) .0341(18) -.0001(13) .0122(14) -.0020(14)
C6' .0259(16) .0208(18) .0317(17) .0025(15) .0105(14) -.0021(15)
C7' .0320(19) .029(2) .0322(19) -.0078(16) .0105(15) -.0022(17)
C8' .0254(18) .038(3) .043(2) .0015(17) .0030(16) -.0118(19)
C9' .035(2) .083(5) .079(4) .004(3) .012(2) -.038(4)
C10' .040(2) .038(2) .042(2) .0111(19) .0208(17) .0122(19)

loop_
_atom_type_symbol
_atom_type_description
_atom_type_scat_dispersion_real
_atom_type_scat_dispersion_imag
_atom_type_scat_source
C C .0033 .0016 'International Tables Vol C Tables 4.2.6.8 and 6.1.1.4'
H H .0000 .0000 'International Tables Vol C Tables 4.2.6.8 and 6.1.1.4'
O O .0106 .0060 'International Tables Vol C Tables 4.2.6.8 and 6.1.1.4'

loop_
_geom_angle_atom_site_label_1
_geom_angle_atom_site_label_2
_geom_angle_atom_site_label_3
_geom_angle
_geom_angle_publ_flag
C3 O1 C10 104.6(3) ?
C4 O2 C10 104.6(3) ?
C4' O4 C7 108.7(3) yes
C6 C1 C2 120.6(3) ?
C6 C1 C7 119.4(3) ?
C2 C1 C7 119.9(3) ?
C3 C2 C1 116.7(3) ?
C3 C2 H2 121.6 ?
C1 C2 H2 121.6 ?
C2 C3 O1 128.3(3) ?
C2 C3 C4 122.3(4) ?
O1 C3 C4 109.4(3) ?
C5 C4 O2 128.3(3) ?
C5 C4 C3 122.2(3) ?
O2 C4 C3 109.5(3) ?
C4 C5 C6 116.3(3) ?
C4 C5 H5 121.8 ?
C6 C5 H5 121.8 ?
C1 C6 C5 121.8(4) ?
C1 C6 H6 119.1 ?
C5 C6 H6 119.1 ?
O4 C7 C1 108.9(3) ?
O4 C7 C8 104.0(3) ?
C1 C7 C8 116.6(3) ?
O4 C7 H7 109.0 ?
C1 C7 H7 109.0 ?
C8 C7 H7 109.0 ?
C9 C8 C5' 116.9(3) ?
C9 C8 C7 111.8(3) ?
C5' C8 C7 99.7(3) ?
C9 C8 H8 109.3 ?
C5' C8 H8 109.3 ?
C7 C8 H8 109.3 ?
C8 C9 H9A 109.5 ?
C8 C9 H9B 109.5 ?
H9A C9 H9B 109.5 ?
C8 C9 H9C 109.5 ?
H9A C9 H9C 109.5 ?
H9B C9 H9C 109.5 ?
O1 C10 O2 107.0(3) ?
O1 C10 H10A 110.3 ?
O2 C10 H10A 110.3 ?
O1 C10 H10B 110.3 ?
O2 C10 H10B 110.3 ?
H10A C10 H10B 108.6 ?
C6' C1' C2' 120.7(3) ?
C6' C1' C7' 124.5(4) ?
C2' C1' C7' 114.7(3) ?
O3 C2' C3' 121.8(4) ?
O3 C2' C1' 119.4(3) ?
C3' C2' C1' 118.8(3) ?
C4' C3' C2' 118.9(4) ?
C4' C3' H3' 120.5 ?
C2' C3' H3' 120.5 ?
C3' C4' O4 125.7(4) ?
C3' C4' C5' 125.5(3) ?
O4 C4' C5' 108.7(3) ?
C10' O5 C5' 116.0(3) ?
O5 C5' C6' 108.8(3) ?
O5 C5' C4' 110.5(3) ?
C6' C5' C4' 112.6(3) ?
O5 C5' C8 105.2(3) ?
C6' C5' C8 119.9(3) ?
C4' C5' C8 99.2(3) ?
C1' C6' C5' 122.3(3) ?
C1' C6' H6' 118.8 ?
C5' C6' H6' 118.8 ?
C8' C7' C1' 114.8(3) ?
C8' C7' H7'1 108.6 ?
C1' C7' H7'1 108.6 ?
C8' C7' H7'2 108.6 ?
C1' C7' H7'2 108.6 ?
H7'1 C7' H7'2 107.5 ?
C9' C8' C7' 123.7(5) yes
C9' C8' H8' 118.1 ?
C7' C8' H8' 118.1 ?
C8' C9' H9'1 120.0 ?
C8' C9' H9'2 120.0 ?
H9'1 C9' H9'2 120.0 ?
O5 C10' H10C 109.5 ?
O5 C10' H10D 109.5 ?
H10C C10' H10D 109.5 ?
O5 C10' H10E 109.5 ?
H10C C10' H10E 109.5 ?
H10D C10' H10E 109.5 ?

loop_
_geom_bond_atom_site_label_1
_geom_bond_atom_site_label_2
_geom_bond_site_symmetry_2
_geom_bond_distance
_geom_bond_publ_flag
O1 C3 . 1.384(5) ?
O1 C10 . 1.435(5) ?
O2 C4 . 1.382(4) ?
O2 C10 . 1.439(5) ?
O3 C2' . 1.233(5) yes
O4 C4' . 1.359(4) ?
O4 C7 . 1.481(4) ?
C1 C6 . 1.389(5) ?
C1 C2 . 1.409(5) ?
C1 C7 . 1.506(5) ?
C2 C3 . 1.363(5) ?
C2 H2 . .9500 ?
C3 C4 . 1.389(5) ?
C4 C5 . 1.368(6) ?
C5 C6 . 1.402(5) ?
C5 H5 . .9500 ?
C6 H6 . .9500 ?
C7 C8 . 1.539(5) ?
C7 H7 . 1.0000 ?
C8 C9 . 1.529(5) ?
C8 C5' . 1.534(5) ?
C8 H8 . 1.0000 ?
C9 H9A . .9800 ?
C9 H9B . .9800 ?
C9 H9C . .9800 ?
C10 H10A . .9900 ?
C10 H10B . .9900 ?
C1' C6' . 1.333(5) yes
C1' C2' . 1.505(5) ?
C1' C7' . 1.512(5) ?
C2' C3' . 1.454(5) ?
C3' C4' . 1.322(5) yes
C3' H3' . .9500 ?
C4' C5' . 1.516(5) ?
O5 C10' . 1.422(5) ?
O5 C5' . 1.447(5) ?
C5' C6' . 1.502(5) ?
C6' H6' . .9500 ?
C7' C8' . 1.497(6) ?
C7' H7'1 . .9900 ?
C7' H7'2 . .9900 ?
C8' C9' . 1.312(7) yes
C8' H8' . .9500 ?
C9' H9'1 . .9500 ?
C9' H9'2 . .9500 ?
C10' H10C . .9800 ?
C10' H10D . .9800 ?
C10' H10E . .9800 ?

loop_
_geom_torsion_atom_site_label_1
_geom_torsion_atom_site_label_2
_geom_torsion_atom_site_label_3
_geom_torsion_atom_site_label_4
_geom_torsion
_geom_torsion_publ_flag
C6 C1 C2 C3 -2.1(5) ?
C7 C1 C2 C3 175.9(4) ?
C1 C2 C3 O1 -178.5(3) ?
C1 C2 C3 C4 1.0(6) ?
C10 O1 C3 C2 165.7(4) ?
C10 O1 C3 C4 -13.8(4) ?
C10 O2 C4 C5 -167.4(4) ?
C10 O2 C4 C3 12.7(4) ?
C2 C3 C4 C5 1.2(6) ?
O1 C3 C4 C5 -179.2(4) ?
C2 C3 C4 O2 -178.9(4) ?
O1 C3 C4 O2 .7(4) ?
O2 C4 C5 C6 177.9(4) ?
C3 C4 C5 C6 -2.2(6) ?
C2 C1 C6 C5 1.1(6) ?
C7 C1 C6 C5 -176.9(4) ?
C4 C5 C6 C1 1.1(6) ?
C4' O4 C7 C1 139.0(3) ?
C4' O4 C7 C8 14.1(4) yes
C6 C1 C7 O4 133.0(4) ?
C2 C1 C7 O4 -45.0(4) yes
C6 C1 C7 C8 -109.8(4) ?
C2 C1 C7 C8 72.2(4) ?
O4 C7 C8 C9 -159.9(3) ?
C1 C7 C8 C9 80.2(4) ?
O4 C7 C8 C5' -35.7(3) yes
C1 C7 C8 C5' -155.6(3) ?
C3 O1 C10 O2 21.5(4) ?
C4 O2 C10 O1 -21.1(4) ?
C6' C1' C2' O3 175.8(4) ?
C7' C1' C2' O3 -4.5(5) ?
C6' C1' C2' C3' -1.6(6) ?
C7' C1' C2' C3' 178.0(3) ?
O3 C2' C3' C4' -176.4(4) ?
C1' C2' C3' C4' 1.0(6) ?
C2' C3' C4' O4 169.4(4) ?
C2' C3' C4' C5' -6.8(6) ?
C7 O4 C4' C3' -162.2(4) ?
C7 O4 C4' C5' 14.5(4) yes
C10' O5 C5' C6' -66.5(4) ?
C10' O5 C5' C4' 57.6(4) yes
C10' O5 C5' C8 163.8(3) ?
C3' C4' C5' O5 -110.0(4) ?
O4 C4' C5' O5 73.3(4) ?
C3' C4' C5' C6' 11.9(6) ?
O4 C4' C5' C6' -164.8(3) ?
C3' C4' C5' C8 139.9(4) ?
O4 C4' C5' C8 -36.9(4) yes
C9 C8 C5' O5 48.5(4) ?
C7 C8 C5' O5 -72.0(3) ?
C9 C8 C5' C6' -74.2(5) ?
C7 C8 C5' C6' 165.2(3) ?
C9 C8 C5' C4' 162.9(3) ?
C7 C8 C5' C4' 42.3(3) yes
C2' C1' C6' C5' 7.8(6) ?
C7' C1' C6' C5' -171.8(4) ?
O5 C5' C6' C1' 110.8(4) ?
C4' C5' C6' C1' -12.1(5) ?
C8 C5' C6' C1' -128.2(4) ?
C6' C1' C7' C8' 4.3(6) yes
C2' C1' C7' C8' -175.3(4) ?
C1' C7' C8' C9' -125.4(4) yes

loop_
_cod_related_entry_id
_cod_related_entry_database
_cod_related_entry_code
1 ChemSpider 24654136
